data_7218653
loop_
_publ_author_name
'Anamimoghadam, Ommid'
'Long, De-Liang'
'Bucher, G\"otz'

_publ_section_title
;
 9-Iodophenalenone and 9-trifluoromethanesulfonyloxyphenalenone:
 convenient entry points to new phenalenones functionalised at the
 9-position. Iodine-carbonyl interaction studies by X-ray crystallography
;
_journal_issue 100
_journal_name_full 'RSC Adv.'
_journal_page_first 56654
_journal_paper_doi 10.1039/C4RA00178H
_journal_volume 4
_journal_year 2014
_chemical_formula_sum 'C20.5 H15 F3 N O4.5 S'
_chemical_formula_weight 436.40
_chemical_name_systematic
;
 ?
;
_space_group_IT_number 19
_symmetry_cell_setting orthorhombic
_symmetry_space_group_name_Hall 'P 2ac 2ab'
_symmetry_space_group_name_H-M 'P 21 21 21'
_atom_sites_solution_hydrogens geom
_atom_sites_solution_primary direct
_atom_sites_solution_secondary difmap
_audit_creation_method SHELXL-97
_cell_angle_alpha 90.00
_cell_angle_beta 90.00
_cell_angle_gamma 90.00
_cell_formula_units_Z 8
_cell_length_a 23.961(5)
_cell_length_b 23.211(5)
_cell_length_c 6.8908(16)
_cell_measurement_reflns_used 845
_cell_measurement_temperature 150(2)
_cell_measurement_theta_max 18.2
_cell_measurement_theta_min 2.44
_cell_volume 3832.4(15)
_computing_cell_refinement Apex2
_computing_data_collection Apex2
_computing_data_reduction Apex2
_computing_molecular_graphics Diamond3
_computing_publication_material WinGX
_computing_structure_refinement 'SHELXL-97 (Sheldrick, 2008)'
_computing_structure_solution 'SHELXS-97 (Sheldrick, 2008)'
_diffrn_ambient_temperature 150(2)
_diffrn_measured_fraction_theta_full 0.995
_diffrn_measured_fraction_theta_max 0.995
_diffrn_measurement_device_type 'Bruker ApexII Quasar CCD'
_diffrn_measurement_method '\w & \p scans'
_diffrn_radiation_monochromator graphite
_diffrn_radiation_source 'fine-focus sealed tube'
_diffrn_radiation_type MoK\a
_diffrn_radiation_wavelength 0.71073
_diffrn_reflns_av_R_equivalents 0.1786
_diffrn_reflns_av_sigmaI/netI 0.2376
_diffrn_reflns_limit_h_max 28
_diffrn_reflns_limit_h_min -23
_diffrn_reflns_limit_k_max 24
_diffrn_reflns_limit_k_min -28
_diffrn_reflns_limit_l_max 7
_diffrn_reflns_limit_l_min -8
_diffrn_reflns_number 23837
_diffrn_reflns_theta_full 25.43
_diffrn_reflns_theta_max 25.43
_diffrn_reflns_theta_min 1.95
_diffrn_standards_decay_% none
_exptl_absorpt_coefficient_mu 0.229
_exptl_absorpt_correction_T_max 0.9864
_exptl_absorpt_correction_T_min 0.9708
_exptl_absorpt_correction_type empirical
_exptl_absorpt_process_details SADABS
_exptl_crystal_colour pink
_exptl_crystal_density_diffrn 1.513
_exptl_crystal_density_meas ?
_exptl_crystal_density_method 'not measured'
_exptl_crystal_description block
_exptl_crystal_F_000 1792
_exptl_crystal_size_max 0.13
_exptl_crystal_size_mid 0.10
_exptl_crystal_size_min 0.06
_refine_diff_density_max 0.36
_refine_diff_density_min -0.35
_refine_diff_density_rms 0.08
_refine_ls_abs_structure_details 'Flack H D (1983), Acta Cryst. A39, 876-881'
_refine_ls_abs_structure_Flack 0.17(17)
_refine_ls_extinction_coef 0.0019(3)
_refine_ls_extinction_expression Fc^*^=kFc[1+0.001xFc^2^\l^3^/sin(2\q)]^-1/4^
_refine_ls_extinction_method SHELXL
_refine_ls_goodness_of_fit_ref 0.997
_refine_ls_hydrogen_treatment mixed
_refine_ls_matrix_type full
_refine_ls_number_parameters 540
_refine_ls_number_reflns 6873
_refine_ls_number_restraints 0
_refine_ls_restrained_S_all 0.997
_refine_ls_R_factor_all 0.2125
_refine_ls_R_factor_gt 0.0736
_refine_ls_shift/su_max 0.001
_refine_ls_shift/su_mean 0.000
_refine_ls_structure_factor_coef Fsqd
_refine_ls_weighting_details 'calc w=1/[\s^2^(Fo^2^)+(0.0481P)^2^+0.0000P] where P=(Fo^2^+2Fc^2^)/3'
_refine_ls_weighting_scheme calc
_refine_ls_wR_factor_gt 0.1198
_refine_ls_wR_factor_ref 0.1668
_reflns_number_gt 3094
_reflns_number_total 6873
_reflns_threshold_expression >2\s(I)
_cod_data_source_file c4ra00178h2.cif
_cod_data_source_block oa157
_cod_depositor_comments
;
The following automatic conversions were performed:

'_symmetry_cell_setting' value 'Orthorhombic' changed to
'orthorhombic' according to
/usr/data/users/saulius/crontab/automatic-downloads/rss-feeds/RSC/lib/dictionaries/cif_core.dic
dictionary named 'cif_core.dic' version 2.4.2 from 2011-04-26.

Automatic conversion script
Id: cif_fix_values 2827 2014-09-09 07:05:25Z andrius 

The following automatic conversions were performed:

'_exptl_crystal_density_meas' value 'none' was changed to '?' - the
value is perceived as not measured.

Automatic conversion script
Id: cif_fix_values 3008 2015-01-20 13:52:24Z robertas 
;
_cod_original_cell_volume 3832.3(14)
_cod_original_sg_symbol_H-M P212121
_cod_original_formula_sum 'C20.50 H15 F3 N O4.50 S'
_cod_database_code 7218653

loop_
_symmetry_equiv_pos_as_xyz
'x, y, z'
'-x+1/2, -y, z+1/2'
'x+1/2, -y+1/2, -z'
'-x, y+1/2, -z+1/2'

loop_
_atom_site_label
_atom_site_type_symbol
_atom_site_fract_x
_atom_site_fract_y
_atom_site_fract_z
_atom_site_U_iso_or_equiv
_atom_site_adp_type
_atom_site_occupancy
_atom_site_symmetry_multiplicity
_atom_site_calc_flag
_atom_site_refinement_flags
C1 C 0.3475(4) 0.2935(4) 0.2817(15) 0.047(2) Uani 1 1 d .
C2 C 1.0063(4) 0.7158(5) 0.235(2) 0.072(3) Uiso 1 1 d .
C3 C 0.2538(3) 0.8787(3) 0.4422(12) 0.028(2) Uani 1 1 d .
H3 H 0.2409 0.9005 0.5500 0.034 Uiso 1 1 calc R
C4 C 0.3062(3) 0.8558(3) 0.4463(13) 0.027(2) Uani 1 1 d .
H4 H 0.3289 0.8601 0.5584 0.033 Uiso 1 1 calc R
C5 C 0.3260(3) 0.8265(3) 0.2870(13) 0.028(2) Uani 1 1 d .
H5 H 0.3630 0.8118 0.2855 0.033 Uiso 1 1 calc R
C6 C 0.2907(3) 0.8188(3) 0.1273(12) 0.0234(19) Uani 1 1 d .
H6 H 0.3032 0.7980 0.0169 0.028 Uiso 1 1 calc R
C7 C 0.2380(3) 0.8417(3) 0.1321(12) 0.026(2) Uani 1 1 d .
H7 H 0.2139 0.8367 0.0239 0.032 Uiso 1 1 calc R
C9 C 0.1629(3) 0.8935(3) 0.2948(12) 0.0230(19) Uani 1 1 d .
C10 C 0.1213(3) 0.8505(3) 0.2769(12) 0.026(2) Uani 1 1 d .
H10 H 0.1308 0.8110 0.2605 0.031 Uiso 1 1 calc R
C11 C 0.0676(3) 0.8679(3) 0.2842(12) 0.031(2) Uani 1 1 d .
H11 H 0.0389 0.8400 0.2676 0.037 Uiso 1 1 calc R
C12 C 0.0524(3) 0.9251(3) 0.3151(11) 0.0234(19) Uani 1 1 d .
C13 C -0.0037(3) 0.9436(3) 0.3310(11) 0.031(2) Uani 1 1 d .
H13 H -0.0329 0.9164 0.3146 0.037 Uiso 1 1 calc R
C14 C -0.0166(3) 0.9991(4) 0.3690(12) 0.037(2) Uani 1 1 d .
H14 H -0.0546 1.0105 0.3792 0.045 Uiso 1 1 calc R
C15 C 0.0256(3) 1.0400(3) 0.3932(11) 0.033(2) Uani 1 1 d .
H15 H 0.0160 1.0785 0.4249 0.040 Uiso 1 1 calc R
C16 C 0.0808(3) 1.0254(3) 0.3719(11) 0.025(2) Uani 1 1 d .
C17 C 0.1246(3) 1.0670(3) 0.3927(12) 0.031(2) Uani 1 1 d .
H17 H 0.1154 1.1054 0.4278 0.038 Uiso 1 1 calc R
C18 C 0.1777(3) 1.0532(3) 0.3640(12) 0.032(2) Uani 1 1 d .
H18 H 0.2051 1.0824 0.3801 0.038 Uiso 1 1 calc R
C19 C 0.1962(3) 0.9960(3) 0.3095(12) 0.0237(18) Uani 1 1 d .
C20 C 0.1517(3) 0.9498(3) 0.3172(11) 0.0231(19) Uani 1 1 d .
C21 C 0.0958(3) 0.9668(3) 0.3368(11) 0.0239(19) Uani 1 1 d .
C22 C 0.8576(3) 0.8659(3) 0.9504(13) 0.030(2) Uani 1 1 d .
H22 H 0.8711 0.8839 1.0650 0.036 Uiso 1 1 calc R
C23 C 0.8048(3) 0.8438(3) 0.9456(13) 0.031(2) Uani 1 1 d .
H23 H 0.7814 0.8457 1.0568 0.037 Uiso 1 1 calc R
C24 C 0.7863(3) 0.8188(3) 0.7777(15) 0.037(2) Uani 1 1 d .
H24 H 0.7497 0.8033 0.7725 0.044 Uiso 1 1 calc R
C25 C 0.8197(3) 0.8159(3) 0.6182(14) 0.034(2) Uani 1 1 d .
H25 H 0.8064 0.7989 0.5015 0.041 Uiso 1 1 calc R
C26 C 0.8730(3) 0.8381(3) 0.6288(13) 0.029(2) Uani 1 1 d .
H26 H 0.8969 0.8361 0.5192 0.035 Uiso 1 1 calc R
C28 C 0.9470(2) 0.8869(3) 0.8006(11) 0.0235(19) Uani 1 1 d .
C29 C 0.9907(3) 0.8469(3) 0.7799(12) 0.029(2) Uani 1 1 d .
H29 H 0.9831 0.8070 0.7628 0.034 Uiso 1 1 calc R
C30 C 1.0442(3) 0.8664(3) 0.7849(12) 0.033(2) Uani 1 1 d .
H30 H 1.0740 0.8400 0.7662 0.039 Uiso 1 1 calc R
C31 C 1.0563(3) 0.9246(3) 0.8171(11) 0.0234(19) Uani 1 1 d .
C32 C 1.1118(3) 0.9459(3) 0.8202(12) 0.029(2) Uani 1 1 d .
H32 H 1.1420 0.9203 0.7964 0.034 Uiso 1 1 calc R
C33 C 1.1223(3) 1.0018(4) 0.8564(12) 0.034(2) Uani 1 1 d .
H33 H 1.1598 1.0150 0.8623 0.041 Uiso 1 1 calc R
C34 C 1.0786(3) 1.0407(3) 0.8854(11) 0.033(2) Uani 1 1 d .
H34 H 1.0865 1.0800 0.9127 0.040 Uiso 1 1 calc R
C35 C 1.0238(3) 1.0222(3) 0.8743(11) 0.024(2) Uani 1 1 d .
C36 C 0.9780(3) 1.0630(3) 0.8947(12) 0.034(2) Uani 1 1 d .
H36 H 0.9858 1.1023 0.9215 0.040 Uiso 1 1 calc R
C37 C 0.9250(3) 1.0459(3) 0.8762(12) 0.034(2) Uani 1 1 d .
H37 H 0.8963 1.0737 0.8924 0.041 Uiso 1 1 calc R
C38 C 0.9091(3) 0.9877(3) 0.8331(12) 0.028(2) Uani 1 1 d .
C39 C 0.9560(3) 0.9439(3) 0.8249(11) 0.0223(18) Uani 1 1 d .
C40 C 1.0118(3) 0.9640(3) 0.8402(11) 0.0207(18) Uani 1 1 d .
C41 C 0.8228(3) 1.0479(3) 1.3935(16) 0.067(3) Uani 1 1 d .
H41A H 0.8522 1.0631 1.3089 0.100 Uiso 1 1 calc R
H41B H 0.8326 1.0552 1.5293 0.100 Uiso 1 1 calc R
H41C H 0.7874 1.0670 1.3631 0.100 Uiso 1 1 calc R
C42 C 0.8171(3) 0.9851(4) 1.3619(14) 0.044(3) Uani 1 1 d .
C43 C 0.7650(3) 0.9566(4) 1.4387(14) 0.060(3) Uani 1 1 d .
H43A H 0.7601 0.9191 1.3755 0.090 Uiso 1 1 calc R
H43B H 0.7326 0.9810 1.4112 0.090 Uiso 1 1 calc R
H43C H 0.7685 0.9511 1.5792 0.090 Uiso 1 1 calc R
F1 F 0.32901(19) 0.34681(19) 0.2408(10) 0.0745(19) Uani 1 1 d .
F2 F 0.39914(18) 0.2895(2) 0.2233(9) 0.0698(17) Uani 1 1 d .
F3 F 0.34617(19) 0.2884(2) 0.4751(9) 0.0691(17) Uani 1 1 d .
F4 F 1.0130(3) 0.6628(2) 0.2204(16) 0.158(4) Uani 1 1 d .
F5 F 1.03656(18) 0.7433(2) 0.1009(10) 0.086(2) Uani 1 1 d .
F6 F 1.0250(3) 0.7347(3) 0.4061(11) 0.120(3) Uani 1 1 d .
N1 N 0.2201(2) 0.8710(2) 0.2888(10) 0.0226(15) Uani 1 1 d .
N2 N 0.8909(2) 0.8623(2) 0.7916(10) 0.0226(15) Uani 1 1 d .
O1 O 0.24345(18) 0.98660(19) 0.2536(8) 0.0314(14) Uani 1 1 d .
O2 O 0.86081(19) 0.9747(2) 0.7933(9) 0.0381(16) Uani 1 1 d .
O3 O 0.24824(16) 0.25368(19) 0.2572(7) 0.0327(13) Uani 1 1 d .
O4 O 0.32609(17) 0.18711(18) 0.2341(9) 0.0348(15) Uani 1 1 d .
O5 O 0.30627(18) 0.2524(2) -0.0330(8) 0.0388(14) Uani 1 1 d .
O6 O 0.9059(3) 0.7061(3) 0.3541(13) 0.118(3) Uani 1 1 d .
O7 O 0.9197(2) 0.7218(3) 0.0123(10) 0.078(2) Uani 1 1 d .
O8 O 0.93585(19) 0.8002(2) 0.2387(9) 0.0500(18) Uani 1 1 d .
O9 O 0.8534(2) 0.9576(2) 1.2820(10) 0.060(2) Uani 1 1 d .
S1 S 0.30187(7) 0.24093(8) 0.1709(3) 0.0284(5) Uani 1 1 d .
S2 S 0.93286(8) 0.73871(11) 0.2056(4) 0.0481(7) Uani 1 1 d .

loop_
_atom_site_aniso_label
_atom_site_aniso_U_11
_atom_site_aniso_U_22
_atom_site_aniso_U_33
_atom_site_aniso_U_23
_atom_site_aniso_U_13
_atom_site_aniso_U_12
C1 0.044(6) 0.051(6) 0.045(8) -0.008(6) -0.004(5) 0.011(5)
C3 0.030(5) 0.028(5) 0.026(6) 0.002(4) -0.003(4) 0.001(4)
C4 0.022(5) 0.028(4) 0.032(6) 0.007(5) 0.001(4) -0.002(4)
C5 0.025(4) 0.022(4) 0.036(6) 0.009(5) -0.004(4) -0.002(3)
C6 0.036(5) 0.016(4) 0.018(5) -0.003(4) -0.001(4) 0.003(4)
C7 0.041(5) 0.020(4) 0.018(5) -0.002(4) -0.005(4) -0.004(4)
C9 0.020(4) 0.026(4) 0.023(5) 0.002(4) -0.003(4) 0.004(3)
C10 0.022(4) 0.016(4) 0.039(6) -0.001(4) -0.005(4) 0.001(3)
C11 0.029(4) 0.035(5) 0.029(6) -0.001(5) -0.006(4) -0.009(4)
C12 0.020(4) 0.036(5) 0.015(5) -0.004(4) -0.004(4) -0.001(3)
C13 0.028(4) 0.048(5) 0.016(5) -0.006(5) -0.002(4) -0.001(4)
C14 0.033(5) 0.058(6) 0.022(6) 0.009(5) 0.003(4) 0.011(5)
C15 0.038(5) 0.036(5) 0.025(6) 0.008(5) 0.005(4) 0.011(4)
C16 0.027(5) 0.029(5) 0.019(5) 0.005(4) 0.000(3) 0.009(4)
C17 0.050(5) 0.019(4) 0.025(6) 0.004(4) -0.001(4) 0.006(4)
C18 0.042(5) 0.030(5) 0.024(6) 0.003(4) 0.003(4) -0.006(4)
C19 0.027(4) 0.024(4) 0.020(5) -0.001(4) 0.002(4) 0.001(4)
C20 0.020(4) 0.033(5) 0.016(5) 0.001(4) -0.001(4) 0.001(4)
C21 0.032(4) 0.024(4) 0.016(5) 0.003(4) 0.000(4) 0.001(4)
C22 0.038(5) 0.029(5) 0.022(5) 0.000(4) -0.001(4) 0.003(4)
C23 0.031(5) 0.025(5) 0.037(6) -0.001(5) 0.009(4) -0.012(4)
C24 0.031(5) 0.029(5) 0.051(7) 0.008(5) 0.001(5) -0.008(4)
C25 0.035(5) 0.029(5) 0.039(7) -0.001(5) -0.008(4) -0.010(4)
C26 0.040(5) 0.022(4) 0.026(6) -0.002(4) 0.006(4) -0.007(4)
C28 0.019(4) 0.026(4) 0.025(5) 0.000(4) 0.005(4) -0.008(3)
C29 0.037(5) 0.024(4) 0.025(5) -0.003(4) 0.009(4) 0.002(4)
C30 0.022(4) 0.042(5) 0.034(6) 0.005(5) 0.003(4) 0.005(4)
C31 0.024(4) 0.028(5) 0.018(5) 0.003(4) -0.004(4) -0.002(4)
C32 0.019(4) 0.049(5) 0.017(5) 0.008(5) 0.001(4) -0.001(4)
C33 0.026(5) 0.057(6) 0.020(6) 0.003(5) -0.002(4) -0.012(4)
C34 0.042(5) 0.037(5) 0.020(6) 0.005(4) 0.000(4) -0.011(4)
C35 0.027(4) 0.032(5) 0.014(5) 0.010(4) 0.002(3) -0.001(4)
C36 0.048(5) 0.021(4) 0.032(6) 0.001(4) -0.007(4) -0.007(4)
C37 0.030(5) 0.031(5) 0.041(7) 0.009(5) -0.003(4) 0.006(4)
C38 0.029(5) 0.030(5) 0.025(6) 0.002(4) -0.004(4) -0.003(4)
C39 0.023(4) 0.026(4) 0.018(5) -0.006(4) 0.001(4) -0.006(3)
C40 0.025(4) 0.029(5) 0.009(5) 0.005(4) -0.002(3) -0.008(4)
C41 0.067(6) 0.063(7) 0.071(9) -0.014(7) -0.038(6) 0.019(5)
C42 0.051(6) 0.059(6) 0.023(6) -0.012(6) -0.013(4) 0.010(5)
C43 0.043(5) 0.085(7) 0.051(7) 0.006(7) -0.005(5) 0.007(5)
F1 0.082(4) 0.032(3) 0.109(6) -0.012(4) 0.005(4) -0.010(3)
F2 0.037(3) 0.094(4) 0.078(5) -0.018(4) 0.011(3) -0.015(3)
F3 0.063(3) 0.094(4) 0.050(4) -0.024(4) -0.011(3) -0.016(3)
F4 0.162(6) 0.027(3) 0.285(12) -0.014(6) -0.067(8) 0.023(3)
F5 0.044(3) 0.073(4) 0.140(6) -0.032(5) 0.020(3) 0.011(3)
F6 0.145(6) 0.090(5) 0.124(7) 0.030(5) -0.082(5) -0.015(4)
N1 0.027(4) 0.017(3) 0.024(4) 0.005(4) -0.002(3) 0.000(3)
N2 0.025(4) 0.026(4) 0.017(4) -0.007(3) -0.003(3) 0.003(3)
O1 0.025(3) 0.034(3) 0.035(4) -0.001(3) 0.005(3) -0.004(2)
O2 0.022(3) 0.038(3) 0.054(5) 0.006(4) -0.003(3) 0.003(2)
O3 0.025(2) 0.041(3) 0.032(3) -0.001(3) 0.006(2) 0.010(2)
O4 0.038(3) 0.026(3) 0.041(4) 0.009(3) -0.001(3) 0.014(2)
O5 0.046(3) 0.041(3) 0.029(4) 0.004(3) 0.006(3) 0.021(3)
O6 0.122(6) 0.121(6) 0.112(8) 0.014(6) 0.044(6) -0.083(5)
O7 0.067(4) 0.115(6) 0.053(5) -0.042(5) -0.015(4) -0.014(4)
O8 0.040(3) 0.049(4) 0.060(5) -0.028(4) 0.009(3) -0.002(3)
O9 0.054(4) 0.066(4) 0.060(5) -0.028(4) 0.014(4) 0.008(3)
S1 0.0290(10) 0.0292(12) 0.0270(14) -0.0008(12) -0.0007(10) 0.0037(9)
S2 0.0366(12) 0.0561(15) 0.0515(18) -0.0070(16) 0.0066(12) -0.0213(11)

loop_
_atom_type_symbol
_atom_type_description
_atom_type_scat_dispersion_real
_atom_type_scat_dispersion_imag
_atom_type_scat_source
C C 0.0033 0.0016 'International Tables Vol C Tables 4.2.6.8 and 6.1.1.4'
H H 0.0000 0.0000 'International Tables Vol C Tables 4.2.6.8 and 6.1.1.4'
F F 0.0171 0.0103 'International Tables Vol C Tables 4.2.6.8 and 6.1.1.4'
N N 0.0061 0.0033 'International Tables Vol C Tables 4.2.6.8 and 6.1.1.4'
O O 0.0106 0.0060 'International Tables Vol C Tables 4.2.6.8 and 6.1.1.4'
S S 0.1246 0.1234 'International Tables Vol C Tables 4.2.6.8 and 6.1.1.4'

loop_
_geom_angle_atom_site_label_1
_geom_angle_atom_site_label_2
_geom_angle_atom_site_label_3
_geom_angle
F2 C1 F3 108.9(7)
F2 C1 F1 108.3(8)
F3 C1 F1 106.5(8)
F2 C1 S1 113.3(6)
F3 C1 S1 110.3(7)
F1 C1 S1 109.5(6)
F4 C2 F6 110.7(11)
F4 C2 F5 110.3(11)
F6 C2 F5 105.6(9)
F4 C2 S2 113.5(8)
F6 C2 S2 108.8(8)
F5 C2 S2 107.6(8)
N1 C3 C4 121.2(8)
C3 C4 C5 119.6(8)
C4 C5 C6 118.9(7)
C7 C6 C5 119.2(7)
N1 C7 C6 120.6(7)
C20 C9 C10 123.8(6)
C20 C9 N1 122.4(6)
C10 C9 N1 113.8(6)
C11 C10 C9 117.2(6)
C10 C11 C12 122.6(6)
C11 C12 C13 123.3(6)
C11 C12 C21 118.1(6)
C13 C12 C21 118.6(6)
C14 C13 C12 121.5(7)
C13 C14 C15 120.3(7)
C16 C15 C14 121.2(7)
C15 C16 C21 119.7(6)
C15 C16 C17 121.9(7)
C21 C16 C17 118.3(6)
C18 C17 C16 121.6(7)
C17 C18 C19 123.6(7)
O1 C19 C18 122.1(6)
O1 C19 C20 122.6(6)
C18 C19 C20 115.2(6)
C9 C20 C21 118.3(6)
C9 C20 C19 123.1(6)
C21 C20 C19 118.4(6)
C20 C21 C12 119.7(6)
C20 C21 C16 121.6(6)
C12 C21 C16 118.6(6)
N2 C22 C23 120.1(8)
C22 C23 C24 118.7(8)
C25 C24 C23 121.0(7)
C24 C25 C26 118.8(8)
N2 C26 C25 120.2(8)
C39 C28 C29 122.6(6)
C39 C28 N2 122.3(6)
C29 C28 N2 115.1(6)
C30 C29 C28 118.7(6)
C29 C30 C31 121.3(7)
C30 C31 C40 119.1(6)
C30 C31 C32 122.1(6)
C40 C31 C32 118.7(6)
C33 C32 C31 120.9(7)
C32 C33 C34 120.6(7)
C35 C34 C33 120.2(7)
C34 C35 C40 120.2(7)
C34 C35 C36 120.6(7)
C40 C35 C36 119.2(6)
C37 C36 C35 120.9(7)
C36 C37 C38 123.5(7)
O2 C38 C37 121.9(6)
O2 C38 C39 121.8(6)
C37 C38 C39 116.1(6)
C28 C39 C40 118.8(6)
C28 C39 C38 122.8(6)
C40 C39 C38 118.4(6)
C35 C40 C31 119.2(6)
C35 C40 C39 121.5(6)
C31 C40 C39 119.3(6)
O9 C42 C41 121.3(9)
O9 C42 C43 121.5(8)
C41 C42 C43 117.2(8)
C3 N1 C7 120.4(6)
C3 N1 C9 119.5(6)
C7 N1 C9 120.1(6)
C26 N2 C22 121.3(6)
C26 N2 C28 119.9(6)
C22 N2 C28 118.8(6)
O5 S1 O4 115.2(3)
O5 S1 O3 115.5(3)
O4 S1 O3 114.2(3)
O5 S1 C1 104.1(4)
O4 S1 C1 102.3(4)
O3 S1 C1 103.0(4)
O7 S2 O6 115.0(4)
O7 S2 O8 115.5(5)
O6 S2 O8 115.6(4)
O7 S2 C2 103.5(5)
O6 S2 C2 101.5(5)
O8 S2 C2 102.7(4)

loop_
_geom_bond_atom_site_label_1
_geom_bond_atom_site_label_2
_geom_bond_distance
C1 F2 1.305(9)
C1 F3 1.338(11)
C1 F1 1.344(9)
C1 S1 1.808(9)
C2 F4 1.243(11)
C2 F6 1.336(13)
C2 F5 1.338(12)
C2 S2 1.850(10)
C3 N1 1.342(9)
C3 C4 1.364(9)
C4 C5 1.375(10)
C5 C6 1.399(10)
C6 C7 1.370(9)
C7 N1 1.347(8)
C9 C20 1.342(8)
C9 C10 1.416(8)
C9 N1 1.467(8)
C10 C11 1.350(8)
C11 C12 1.394(9)
C12 C13 1.414(8)
C12 C21 1.428(9)
C13 C14 1.351(10)
C14 C15 1.396(10)
C15 C16 1.373(9)
C16 C21 1.429(9)
C16 C17 1.433(9)
C17 C18 1.328(9)
C18 C19 1.448(9)
C19 O1 1.216(7)
C19 C20 1.512(9)
C20 C21 1.403(8)
C22 N2 1.356(9)
C22 C23 1.366(9)
C23 C24 1.368(11)
C24 C25 1.361(11)
C25 C26 1.380(9)
C26 N2 1.325(9)
C28 C39 1.352(9)
C28 C29 1.407(8)
C28 N2 1.461(8)
C29 C30 1.360(8)
C30 C31 1.399(9)
C31 C40 1.413(9)
C31 C32 1.419(8)
C32 C33 1.346(9)
C33 C34 1.398(9)
C34 C35 1.384(9)
C35 C40 1.401(9)
C35 C36 1.457(9)
C36 C37 1.336(9)
C37 C38 1.436(9)
C38 O2 1.226(7)
C38 C39 1.516(9)
C39 C40 1.420(8)
C41 C42 1.480(10)
C42 O9 1.211(9)
C42 C43 1.509(11)
O3 S1 1.447(4)
O4 S1 1.445(5)
O5 S1 1.434(6)
O6 S2 1.428(7)
O7 S2 1.424(6)
O8 S2 1.447(5)
